data_2311267
loop_
_publ_author_name
'Parsons, Simon'
'Flack, Howard D.'
'Wagner, Trixie'

_publ_section_title
;
 Use of intensity quotients and differences in absolute structure
 refinement.
;
_journal_issue 'Pt 3'
_journal_name_full 'Acta crystallographica Section B, Structural science, crystal engineering and materials'
_journal_page_first 249
_journal_page_last 259
_journal_paper_doi 10.1107/S2052519213010014
_journal_volume 69
_journal_year 2013
_chemical_formula_sum 'C21 H22 N2'
_chemical_formula_weight 302.40
_space_group_crystal_system orthorhombic
_space_group_IT_number 19
_space_group_name_Hall 'P 2ac 2ab'
_space_group_name_H-M_alt 'P 21 21 21'
_atom_sites_solution_hydrogens difmap
_audit_creation_method SHELXL-2012
_cell_angle_alpha 90
_cell_angle_beta 90
_cell_angle_gamma 90
_cell_formula_units_Z 4
_cell_length_a 6.0196(2)
_cell_length_b 12.7041(4)
_cell_length_c 21.6151(4)
_cell_measurement_temperature 100(2)
_cell_volume 1652.98(8)
_computing_structure_refinement 'SHELXL-2012 (Sheldrick, 2012)'
_diffrn_ambient_temperature 100(2)
_diffrn_measured_fraction_theta_full 0.979
_diffrn_measured_fraction_theta_max 0.998
_diffrn_radiation_type CuK\a
_diffrn_radiation_wavelength 1.54178
_diffrn_reflns_av_R_equivalents 0.0323
_diffrn_reflns_av_unetI/netI 0.0169
_diffrn_reflns_Laue_measured_fraction_full 0.979
_diffrn_reflns_Laue_measured_fraction_max 0.998
_diffrn_reflns_limit_h_max 7
_diffrn_reflns_limit_h_min -7
_diffrn_reflns_limit_k_max 15
_diffrn_reflns_limit_k_min -15
_diffrn_reflns_limit_l_max 25
_diffrn_reflns_limit_l_min -25
_diffrn_reflns_number 30903
_diffrn_reflns_point_group_measured_fraction_full 0.978
_diffrn_reflns_point_group_measured_fraction_max 0.997
_diffrn_reflns_theta_full 67.679
_diffrn_reflns_theta_max 66.688
_diffrn_reflns_theta_min 4.036
_exptl_absorpt_coefficient_mu 0.544
_exptl_crystal_density_diffrn 1.215
_exptl_crystal_F_000 648
_exptl_crystal_size_max 0.180
_exptl_crystal_size_mid 0.130
_exptl_crystal_size_min 0.070
_refine_diff_density_max 0.144
_refine_diff_density_min -0.160
_refine_diff_density_rms 0.033
_refine_ls_abs_structure_details
;
 Flack x determined using 1200 quotients [(I+)-(I-)]/[(I+)+(I-)]
 (Parsons and Flack (2004), Acta Cryst. A60, s61).
;
_refine_ls_abs_structure_Flack 0.04(6)
_refine_ls_extinction_method none
_refine_ls_goodness_of_fit_ref 1.082
_refine_ls_hydrogen_treatment refall
_refine_ls_matrix_type full
_refine_ls_number_parameters 296
_refine_ls_number_reflns 2920
_refine_ls_number_restraints 0
_refine_ls_restrained_S_all 1.082
_refine_ls_R_factor_all 0.0264
_refine_ls_R_factor_gt 0.0262
_refine_ls_shift/su_max 0.001
_refine_ls_shift/su_mean 0.000
_refine_ls_structure_factor_coef Fsqd
_refine_ls_weighting_details
;
 w=1/[\s^2^(Fo^2^)+(0.0383P)^2^+0.2460P]
 where P=(Fo^2^+2Fc^2^)/3
;
_refine_ls_weighting_scheme calc
_refine_ls_wR_factor_gt 0.0663
_refine_ls_wR_factor_ref 0.0665
_reflns_Friedel_coverage 0.702
_reflns_Friedel_fraction_full 0.976
_reflns_Friedel_fraction_max 0.997
_reflns_number_gt 2892
_reflns_number_total 2920
_reflns_threshold_expression 'I > 2\s(I)'
_cod_data_source_file TWA22A_B.cif
_cod_data_source_block TWA22A_B
_cod_database_code 2311267
_shelx_space_group_comment
;
The symmetry employed for this shelxl refinement is uniquely defined
by the following loop, which should always be used as a source of
symmetry information in preference to the above space-group names.
They are only intended as comments.
;
_shelx_estimated_absorpt_t_min 0.908
_shelx_estimated_absorpt_t_max 0.963
_shelxl_version_number 2012-9

loop_
_space_group_symop_operation_xyz
'x, y, z'
'-x+1/2, -y, z+1/2'
'-x, y+1/2, -z+1/2'
'x+1/2, -y+1/2, -z'

loop_
_atom_site_label
_atom_site_type_symbol
_atom_site_fract_x
_atom_site_fract_y
_atom_site_fract_z
_atom_site_U_iso_or_equiv
_atom_site_adp_type
_atom_site_occupancy
_atom_site_site_symmetry_order
_atom_site_calc_flag
C1 C 0.4085(3) 1.04807(12) 0.31997(7) 0.0226(3) Uani 1 1 d
H1A H 0.319(4) 1.1112(17) 0.3313(9) 0.034(5) Uiso 1 1 d
H1B H 0.530(3) 1.0404(15) 0.3508(8) 0.026(5) Uiso 1 1 d
H1C H 0.311(3) 0.9847(16) 0.3238(8) 0.027(5) Uiso 1 1 d
N2 N 0.4903(2) 1.06330(9) 0.25654(6) 0.0182(3) Uani 1 1 d
C3 C 0.2997(3) 1.08970(12) 0.21701(7) 0.0222(3) Uani 1 1 d
H3A H 0.217(3) 1.1498(15) 0.2366(8) 0.026(4) Uiso 1 1 d
H3B H 0.194(3) 1.0277(16) 0.2145(9) 0.029(5) Uiso 1 1 d
C4 C 0.3753(3) 1.11671(12) 0.15231(7) 0.0218(3) Uani 1 1 d
H4A H 0.475(3) 1.1814(14) 0.1521(8) 0.020(4) Uiso 1 1 d
H4B H 0.245(3) 1.1341(14) 0.1265(9) 0.025(5) Uiso 1 1 d
C5 C 0.5030(2) 1.02565(11) 0.12222(7) 0.0196(3) Uani 1 1 d
H5 H 0.401(3) 0.9648(14) 0.1163(8) 0.021(4) Uiso 1 1 d
C6 C 0.6938(3) 0.99085(11) 0.16515(6) 0.0174(3) Uani 1 1 d
H6 H 0.803(3) 1.0529(14) 0.1685(7) 0.019(4) Uiso 1 1 d
C7 C 0.8256(3) 0.89645(12) 0.14154(7) 0.0207(3) Uani 1 1 d
C8 C 0.8475(3) 0.85897(13) 0.08158(8) 0.0295(4) Uani 1 1 d
H8 H 0.768(3) 0.8889(16) 0.0468(9) 0.034(5) Uiso 1 1 d
C9 C 0.9937(3) 0.77481(15) 0.06816(8) 0.0359(4) Uani 1 1 d
H9 H 1.011(4) 0.7530(17) 0.0244(10) 0.042(6) Uiso 1 1 d
C10 C 1.1235(3) 0.72609(14) 0.11240(8) 0.0300(4) Uani 1 1 d
H10 H 1.230(3) 0.6695(17) 0.1020(9) 0.033(5) Uiso 1 1 d
C11 C 1.0995(3) 0.76194(11) 0.17332(7) 0.0214(3) Uani 1 1 d
N12 N 1.1945(2) 0.73229(10) 0.22876(6) 0.0208(3) Uani 1 1 d
H12 H 1.300(4) 0.6810(16) 0.2351(9) 0.030(5) Uiso 1 1 d
C13 C 1.1028(2) 0.79289(11) 0.27560(7) 0.0192(3) Uani 1 1 d
H13 H 1.150(3) 0.7815(13) 0.3188(8) 0.017(4) Uiso 1 1 d
C14 C 0.9517(2) 0.86203(10) 0.25126(7) 0.0178(3) Uani 1 1 d
C15 C 0.8013(2) 0.94422(12) 0.27771(7) 0.0191(3) Uani 1 1 d
H15A H 0.887(3) 1.0104(14) 0.2861(8) 0.020(4) Uiso 1 1 d
H15B H 0.736(3) 0.9204(13) 0.3193(8) 0.017(4) Uiso 1 1 d
C16 C 0.6097(2) 0.96984(11) 0.23260(7) 0.0175(3) Uani 1 1 d
H16 H 0.506(3) 0.9069(13) 0.2308(7) 0.020(4) Uiso 1 1 d
C17 C 0.9500(2) 0.84366(11) 0.18661(7) 0.0191(3) Uani 1 1 d
C18 C 0.5730(3) 1.06155(12) 0.05815(7) 0.0221(3) Uani 1 1 d
C19 C 0.7584(3) 1.12467(13) 0.04858(7) 0.0252(3) Uani 1 1 d
H19 H 0.852(3) 1.1458(16) 0.0852(9) 0.035(5) Uiso 1 1 d
C20 C 0.8102(3) 1.16330(14) -0.00996(8) 0.0313(4) Uani 1 1 d
H20 H 0.944(4) 1.2079(18) -0.0157(10) 0.046(6) Uiso 1 1 d
C21 C 0.6745(4) 1.13922(13) -0.05973(8) 0.0376(4) Uani 1 1 d
H21 H 0.709(4) 1.1688(19) -0.1013(10) 0.048(6) Uiso 1 1 d
C22 C 0.4905(4) 1.07621(14) -0.05102(8) 0.0413(5) Uani 1 1 d
H22 H 0.396(4) 1.0580(18) -0.0883(11) 0.053(7) Uiso 1 1 d
C23 C 0.4395(3) 1.03768(13) 0.00740(8) 0.0322(4) Uani 1 1 d
H23 H 0.306(4) 0.9939(17) 0.0142(9) 0.036(5) Uiso 1 1 d

loop_
_atom_site_aniso_label
_atom_site_aniso_U_11
_atom_site_aniso_U_22
_atom_site_aniso_U_33
_atom_site_aniso_U_23
_atom_site_aniso_U_13
_atom_site_aniso_U_12
C1 0.0199(7) 0.0228(7) 0.0250(8) -0.0003(6) 0.0043(6) 0.0007(6)
N2 0.0157(6) 0.0168(6) 0.0221(6) 0.0004(5) 0.0015(5) 0.0009(5)
C3 0.0151(6) 0.0221(8) 0.0292(8) 0.0026(6) 0.0004(6) 0.0004(6)
C4 0.0174(7) 0.0201(7) 0.0278(8) 0.0049(6) -0.0026(6) 0.0021(6)
C5 0.0175(7) 0.0179(7) 0.0235(7) 0.0014(6) -0.0027(6) -0.0012(6)
C6 0.0164(7) 0.0165(7) 0.0194(7) 0.0009(5) -0.0010(6) -0.0004(6)
C7 0.0210(7) 0.0185(7) 0.0226(7) 0.0003(6) 0.0001(6) 0.0005(6)
C8 0.0372(9) 0.0285(9) 0.0228(8) -0.0022(6) -0.0058(7) 0.0087(7)
C9 0.0482(11) 0.0352(9) 0.0242(8) -0.0072(7) -0.0015(8) 0.0125(9)
C10 0.0342(9) 0.0254(8) 0.0304(8) -0.0046(7) 0.0015(7) 0.0107(7)
C11 0.0207(7) 0.0172(7) 0.0262(7) 0.0001(6) 0.0003(6) 0.0012(6)
N12 0.0188(6) 0.0165(6) 0.0271(6) 0.0005(5) -0.0012(5) 0.0028(5)
C13 0.0187(7) 0.0167(7) 0.0223(7) 0.0016(5) -0.0004(6) -0.0012(6)
C14 0.0163(7) 0.0148(6) 0.0224(7) 0.0020(5) 0.0003(6) -0.0019(5)
C15 0.0190(7) 0.0190(7) 0.0195(7) 0.0013(6) 0.0003(6) 0.0015(6)
C16 0.0161(6) 0.0146(7) 0.0217(7) 0.0002(5) 0.0014(5) -0.0008(6)
C17 0.0186(7) 0.0164(7) 0.0222(7) -0.0004(6) 0.0000(6) -0.0010(6)
C18 0.0257(8) 0.0182(7) 0.0224(7) 0.0006(6) -0.0052(6) 0.0037(6)
C19 0.0264(8) 0.0263(8) 0.0231(8) 0.0012(6) -0.0013(6) 0.0005(6)
C20 0.0399(9) 0.0278(8) 0.0263(8) 0.0009(7) 0.0067(7) -0.0004(8)
C21 0.0668(13) 0.0265(9) 0.0196(8) -0.0007(6) 0.0036(8) -0.0007(9)
C22 0.0687(14) 0.0317(9) 0.0236(8) -0.0029(7) -0.0156(9) -0.0077(9)
C23 0.0419(10) 0.0260(8) 0.0285(8) 0.0003(7) -0.0109(8) -0.0054(8)

loop_
_atom_type_symbol
_atom_type_description
_atom_type_scat_dispersion_real
_atom_type_scat_dispersion_imag
_atom_type_scat_source
C C 0.0181 0.0091 'International Tables Vol C Tables 4.2.6.8 and 6.1.1.4'
H H 0.0000 0.0000 'International Tables Vol C Tables 4.2.6.8 and 6.1.1.4'
N N 0.0311 0.0180 'International Tables Vol C Tables 4.2.6.8 and 6.1.1.4'

loop_
_geom_angle_atom_site_label_1
_geom_angle_atom_site_label_2
_geom_angle_atom_site_label_3
_geom_angle
C3 N2 C1 108.09(12)
C3 N2 C16 111.03(11)
C1 N2 C16 112.52(11)
N2 C3 C4 110.79(12)
C3 C4 C5 111.87(12)
C18 C5 C4 107.43(12)
C18 C5 C6 115.39(13)
C4 C5 C6 109.55(12)
C7 C6 C5 114.30(12)
C7 C6 C16 110.20(11)
C5 C6 C16 111.65(12)
C8 C7 C17 115.78(14)
C8 C7 C6 129.18(13)
C17 C7 C6 114.96(13)
C7 C8 C9 120.68(15)
C10 C9 C8 123.25(16)
C9 C10 C11 116.56(15)
N12 C11 C10 133.24(14)
N12 C11 C17 106.84(13)
C10 C11 C17 119.92(14)
C11 N12 C13 108.53(12)
C14 C13 N12 109.87(13)
C13 C14 C17 106.14(12)
C13 C14 C15 134.66(14)
C17 C14 C15 119.19(12)
C14 C15 C16 110.96(12)
N2 C16 C15 108.10(11)
N2 C16 C6 110.20(11)
C15 C16 C6 112.49(11)
C7 C17 C11 123.71(14)
C7 C17 C14 127.68(13)
C11 C17 C14 108.61(13)
C19 C18 C23 118.16(15)
C19 C18 C5 122.15(14)
C23 C18 C5 119.52(15)
C18 C19 C20 121.23(16)
C21 C20 C19 119.72(17)
C22 C21 C20 119.73(16)
C21 C22 C23 120.42(17)
C22 C23 C18 120.76(17)

loop_
_geom_bond_atom_site_label_1
_geom_bond_atom_site_label_2
_geom_bond_distance
C1 N2 1.4697(19)
N2 C3 1.4696(19)
N2 C16 1.4813(18)
C3 C4 1.510(2)
C4 C5 1.534(2)
C5 C18 1.518(2)
C5 C6 1.541(2)
C6 C7 1.526(2)
C6 C16 1.5661(18)
C7 C8 1.387(2)
C7 C17 1.400(2)
C8 C9 1.415(2)
C9 C10 1.381(2)
C10 C11 1.401(2)
C11 N12 1.380(2)
C11 C17 1.404(2)
N12 C13 1.386(2)
C13 C14 1.370(2)
C14 C17 1.417(2)
C14 C15 1.496(2)
C15 C16 1.545(2)
C18 C19 1.390(2)
C18 C23 1.393(2)
C19 C20 1.393(2)
C20 C21 1.385(3)
C21 C22 1.379(3)
C22 C23 1.389(3)
